data_7126413
loop_
_publ_author_name
'Li, Kuofei'
'Zhu, Yunhui'
'Yao, Bing'
'Chen, Yuannan'
'Deng, Hao'
'Zhang, Qisheng'
'Zhan, Hongmei'
'Xie, Zhiyuan'
'Cheng, Yanxiang'

_publ_section_title
;
 Rotation-restricted thermally activated delayed fluorescence compounds
 for efficient solution-processed OLEDs with EQEs of up to 24.3% and small
 roll-off.
;
_journal_issue 44
_journal_name_full 'Chemical communications (Cambridge, England)'
_journal_page_first 5957
_journal_page_last 5960
_journal_paper_doi 10.1039/d0cc01738h
_journal_volume 56
_journal_year 2020
_chemical_formula_moiety 'C53 H46 N4'
_chemical_formula_sum 'C53 H46 N4'
_chemical_formula_weight 738.94
_space_group_crystal_system triclinic
_space_group_IT_number 2
_space_group_name_Hall '-P 1'
_space_group_name_H-M_alt 'P -1'
_atom_sites_solution_hydrogens geom
_audit_creation_method SHELXL-2014/7
_audit_update_record
;
2019-10-18 deposited with the CCDC.	2020-04-20 downloaded from the CCDC.
;
_cell_angle_alpha 102.506(2)
_cell_angle_beta 97.611(2)
_cell_angle_gamma 102.676(2)
_cell_formula_units_Z 2
_cell_length_a 11.7669(10)
_cell_length_b 12.1939(10)
_cell_length_c 15.1362(12)
_cell_measurement_reflns_used 1392
_cell_measurement_temperature 193(2)
_cell_measurement_theta_max 22.36
_cell_measurement_theta_min 2.18
_cell_volume 2031.3(3)
_computing_cell_refinement 'SAINT (Bruker, 2007)'
_computing_data_collection 'SMART (Bruker, 2007)'
_computing_data_reduction SAINT
_computing_molecular_graphics SHELXTL
_computing_publication_material SHELXTL
_computing_structure_refinement 'SHELXL-2014/7 (Sheldrick, 2014)'
_computing_structure_solution 'SHELXTL (Sheldrick,2008)'
_diffrn_ambient_temperature 193(2)
_diffrn_measured_fraction_theta_full 0.980
_diffrn_measured_fraction_theta_max 0.979
_diffrn_measurement_device_type 'Bruker APEX CCD'
_diffrn_measurement_method '\f and \w scans'
_diffrn_radiation_type MoK\a
_diffrn_radiation_wavelength 0.71073
_diffrn_reflns_av_R_equivalents 0.0312
_diffrn_reflns_av_unetI/netI 0.0842
_diffrn_reflns_Laue_measured_fraction_full 0.980
_diffrn_reflns_Laue_measured_fraction_max 0.979
_diffrn_reflns_limit_h_max 14
_diffrn_reflns_limit_h_min -10
_diffrn_reflns_limit_k_max 14
_diffrn_reflns_limit_k_min -14
_diffrn_reflns_limit_l_max 18
_diffrn_reflns_limit_l_min -15
_diffrn_reflns_number 10842
_diffrn_reflns_point_group_measured_fraction_full 0.980
_diffrn_reflns_point_group_measured_fraction_max 0.979
_diffrn_reflns_theta_full 25.242
_diffrn_reflns_theta_max 25.350
_diffrn_reflns_theta_min 1.770
_exptl_absorpt_coefficient_mu 0.071
_exptl_absorpt_correction_T_max 0.986
_exptl_absorpt_correction_T_min 0.912
_exptl_absorpt_correction_type multi-scan
_exptl_absorpt_process_details 'SADABS (Sheldrick, 1996)'
_exptl_crystal_colour colourless
_exptl_crystal_density_diffrn 1.208
_exptl_crystal_density_method 'not measured'
_exptl_crystal_description block
_exptl_crystal_F_000 784
_exptl_crystal_size_max 0.31
_exptl_crystal_size_mid 0.25
_exptl_crystal_size_min 0.20
_refine_diff_density_max 0.583
_refine_diff_density_min -0.312
_refine_diff_density_rms 0.078
_refine_ls_extinction_method none
_refine_ls_goodness_of_fit_ref 1.012
_refine_ls_hydrogen_treatment constr
_refine_ls_matrix_type full
_refine_ls_number_parameters 527
_refine_ls_number_reflns 7288
_refine_ls_number_restraints 12
_refine_ls_restrained_S_all 1.016
_refine_ls_R_factor_all 0.1327
_refine_ls_R_factor_gt 0.0758
_refine_ls_shift/su_max 0.005
_refine_ls_shift/su_mean 0.000
_refine_ls_structure_factor_coef Fsqd
_refine_ls_weighting_details 'w=1/[\s^2^(Fo^2^)+(0.1459P)^2^+0.0961P] where P=(Fo^2^+2Fc^2^)/3'
_refine_ls_weighting_scheme calc
_refine_ls_wR_factor_gt 0.1994
_refine_ls_wR_factor_ref 0.2624
_reflns_Friedel_coverage 0.000
_reflns_number_gt 4238
_reflns_number_total 7288
_reflns_threshold_expression 'I > 2\s(I)'
_cod_data_source_file d0cc01738h2.cif
_cod_data_source_block C113
_cod_depositor_comments 'Adding full bibliography for 7126413--7126415.cif.'
_cod_database_code 7126413
_shelx_shelxl_version_number 2014/7
_shelx_space_group_comment
;
The symmetry employed for this shelxl refinement is uniquely defined
by the following loop, which should always be used as a source of
symmetry information in preference to the above space-group names.
They are only intended as comments.
;
_shelx_estimated_absorpt_t_min 0.978
_shelx_estimated_absorpt_t_max 0.986

loop_
_space_group_symop_operation_xyz
'x, y, z'
'-x, -y, -z'

loop_
_atom_site_label
_atom_site_type_symbol
_atom_site_fract_x
_atom_site_fract_y
_atom_site_fract_z
_atom_site_U_iso_or_equiv
_atom_site_adp_type
_atom_site_occupancy
_atom_site_site_symmetry_order
_atom_site_calc_flag
_atom_site_refinement_flags_posn
_atom_site_refinement_flags_adp
_atom_site_refinement_flags_occupancy
_atom_site_disorder_assembly
_atom_site_disorder_group
C1 C -0.2060(3) 0.3602(3) 0.4144(2) 0.0322(8) Uani 1 1 d . . . . .
C2 C -0.1544(3) 0.3565(3) 0.5010(2) 0.0322(8) Uani 1 1 d . . . . .
H2 H -0.1823 0.3908 0.5536 0.039 Uiso 1 1 calc R U . . .
C3 C -0.0622(3) 0.3032(3) 0.5119(2) 0.0289(8) Uani 1 1 d . . . . .
C4 C 0.0055(3) 0.2901(3) 0.5929(2) 0.0289(8) Uani 1 1 d . . . . .
C5 C 0.0027(3) 0.3279(3) 0.6868(2) 0.0314(8) Uani 1 1 d . . . . .
H5 H -0.0527 0.3701 0.7053 0.038 Uiso 1 1 calc R U . . .
C6 C 0.0808(4) 0.3038(3) 0.7525(2) 0.0363(9) Uani 1 1 d . . . . .
C7 C 0.1608(3) 0.2412(3) 0.7214(2) 0.0348(9) Uani 1 1 d . . . . .
H7 H 0.2139 0.2243 0.7665 0.042 Uiso 1 1 calc R U . . .
C8 C 0.1683(3) 0.2018(3) 0.6288(2) 0.0301(8) Uani 1 1 d . . . . .
C9 C 0.0877(3) 0.2276(3) 0.5642(2) 0.0276(8) Uani 1 1 d . . . . .
C10 C -0.0190(3) 0.2503(3) 0.4353(2) 0.0284(8) Uani 1 1 d . . . . .
C11 C -0.0680(3) 0.2543(3) 0.3463(2) 0.0317(8) Uani 1 1 d . . . . .
C12 C -0.1605(3) 0.3081(3) 0.3392(2) 0.0325(8) Uani 1 1 d . . . . .
H12 H -0.1953 0.3098 0.2793 0.039 Uiso 1 1 calc R U . . .
C13 C 0.1404(3) 0.1437(3) 0.4112(2) 0.0277(8) Uani 1 1 d . . . . .
C14 C 0.2156(3) 0.2025(3) 0.3657(2) 0.0307(8) Uani 1 1 d . . . . .
H14 H 0.2236 0.2832 0.3721 0.037 Uiso 1 1 calc R U . . .
C15 C 0.2801(3) 0.1450(3) 0.3104(2) 0.0348(9) Uani 1 1 d . . . . .
H15 H 0.3312 0.1860 0.2781 0.042 Uiso 1 1 calc R U . . .
C16 C 0.2700(3) 0.0264(3) 0.3019(2) 0.0309(8) Uani 1 1 d . . . . .
C17 C 0.1950(3) -0.0316(3) 0.3491(2) 0.0339(9) Uani 1 1 d . . . . .
H17 H 0.1883 -0.1117 0.3446 0.041 Uiso 1 1 calc R U . . .
C18 C 0.1295(3) 0.0261(3) 0.4028(2) 0.0320(8) Uani 1 1 d . . . . .
H18 H 0.0768 -0.0148 0.4341 0.038 Uiso 1 1 calc R U . . .
C19 C 0.3449(3) -0.0327(3) 0.2456(2) 0.0332(8) Uani 1 1 d . . . . .
C20 C 0.4916(3) -0.0228(3) 0.1629(2) 0.0388(9) Uani 1 1 d . . . . .
C21 C 0.4092(3) -0.1915(3) 0.1952(3) 0.0391(9) Uani 1 1 d . . . . .
C22 C -0.0222(3) 0.2116(3) 0.2602(2) 0.0381(9) Uani 1 1 d . . . . .
C23 C 0.0257(4) 0.2946(4) 0.2173(3) 0.0483(11) Uani 1 1 d . . . . .
H23 H 0.0264 0.3735 0.2414 0.058 Uiso 1 1 calc R U . . .
C24 C 0.0731(4) 0.2635(4) 0.1387(3) 0.0591(13) Uani 1 1 d . . . . .
H24 H 0.1070 0.3214 0.1100 0.071 Uiso 1 1 calc R U . . .
C25 C 0.0710(4) 0.1494(4) 0.1027(3) 0.0623(13) Uani 1 1 d . . . . .
H25 H 0.1050 0.1283 0.0501 0.075 Uiso 1 1 calc R U . . .
C26 C 0.0186(4) 0.0648(4) 0.1442(3) 0.0534(12) Uani 1 1 d . . . . .
H26 H 0.0137 -0.0148 0.1186 0.064 Uiso 1 1 calc R U . . .
C27 C -0.0258(4) 0.0972(3) 0.2220(2) 0.0435(10) Uani 1 1 d . . . . .
H27 H -0.0602 0.0393 0.2506 0.052 Uiso 1 1 calc R U . . .
C28 C 0.2578(3) 0.1373(3) 0.6101(2) 0.0308(8) Uani 1 1 d . . . . .
C29 C 0.3659(3) 0.1885(3) 0.5906(3) 0.0387(9) Uani 1 1 d . . . . .
H29 H 0.3802 0.2653 0.5829 0.046 Uiso 1 1 calc R U . . .
C30 C 0.4529(4) 0.1296(3) 0.5824(3) 0.0464(10) Uani 1 1 d . . . . .
H30 H 0.5272 0.1667 0.5706 0.056 Uiso 1 1 calc R U . . .
C31 C 0.4328(4) 0.0171(4) 0.5910(3) 0.0449(10) Uani 1 1 d . . . . .
H31 H 0.4926 -0.0236 0.5844 0.054 Uiso 1 1 calc R U . . .
C32 C 0.3260(4) -0.0360(4) 0.6091(3) 0.0511(11) Uani 1 1 d . . . . .
H32 H 0.3113 -0.1136 0.6150 0.061 Uiso 1 1 calc R U . . .
C33 C 0.2406(4) 0.0242(3) 0.6187(3) 0.0421(10) Uani 1 1 d . . . . .
H33 H 0.1671 -0.0129 0.6316 0.050 Uiso 1 1 calc R U . . .
C34 C 0.5760(3) 0.0461(4) 0.1184(2) 0.0407(10) Uani 1 1 d . . . . .
C35 C 0.5723(4) 0.1581(4) 0.1158(3) 0.0533(12) Uani 1 1 d . . . . .
H35 H 0.5164 0.1918 0.1440 0.064 Uiso 1 1 calc R U . . .
C36 C 0.6484(4) 0.2206(4) 0.0730(3) 0.0614(13) Uani 1 1 d . . . . .
H36 H 0.6443 0.2972 0.0716 0.074 Uiso 1 1 calc R U . . .
C37 C 0.7304(4) 0.1747(5) 0.0321(3) 0.0648(14) Uani 1 1 d . . . . .
H37 H 0.7836 0.2188 0.0030 0.078 Uiso 1 1 calc R U . . .
C38 C 0.7343(4) 0.0637(5) 0.0340(3) 0.0692(15) Uani 1 1 d . . . . .
H38 H 0.7906 0.0309 0.0054 0.083 Uiso 1 1 calc R U . . .
C39 C 0.6574(4) -0.0026(4) 0.0772(3) 0.0563(12) Uani 1 1 d . . . . .
H39 H 0.6612 -0.0794 0.0780 0.068 Uiso 1 1 calc R U . . .
C40 C 0.4018(3) -0.3163(3) 0.1879(3) 0.0425(10) Uani 1 1 d . . . . .
C41 C 0.3345(4) -0.3759(4) 0.2388(3) 0.0532(11) Uani 1 1 d . . . . .
H41 H 0.2919 -0.3366 0.2786 0.064 Uiso 1 1 calc R U . . .
C42 C 0.3281(5) -0.4927(4) 0.2328(4) 0.0659(14) Uani 1 1 d . . . . .
H42 H 0.2814 -0.5333 0.2679 0.079 Uiso 1 1 calc R U . . .
C43 C 0.3911(4) -0.5488(4) 0.1746(3) 0.0632(13) Uani 1 1 d . . . . .
H43 H 0.3874 -0.6285 0.1699 0.076 Uiso 1 1 calc R U . . .
C44 C 0.4581(4) -0.4908(4) 0.1241(4) 0.0653(14) Uani 1 1 d . . . . .
H44 H 0.5001 -0.5305 0.0841 0.078 Uiso 1 1 calc R U . . .
C45 C 0.4654(4) -0.3741(4) 0.1309(3) 0.0541(12) Uani 1 1 d . . . . .
H45 H 0.5138 -0.3336 0.0966 0.065 Uiso 1 1 calc R U . . .
C46 C -0.3096(3) 0.4140(3) 0.3991(3) 0.0345(9) Uani 1 1 d . . . . .
C47 C 0.0834(4) 0.3482(3) 0.8552(2) 0.0438(10) Uani 1 1 d D . . . .
C48 C -0.4257(4) 0.3203(3) 0.3849(3) 0.0567(12) Uani 1 1 d . . . . .
H48A H -0.4324 0.2591 0.3291 0.085 Uiso 1 1 calc R U . . .
H48B H -0.4929 0.3551 0.3783 0.085 Uiso 1 1 calc R U . . .
H48C H -0.4259 0.2868 0.4382 0.085 Uiso 1 1 calc R U . . .
C49 C -0.3122(4) 0.4648(4) 0.3157(3) 0.0505(11) Uani 1 1 d . . . . .
H49A H -0.2354 0.5190 0.3204 0.076 Uiso 1 1 calc R U . . .
H49B H -0.3748 0.5061 0.3136 0.076 Uiso 1 1 calc R U . . .
H49C H -0.3281 0.4019 0.2594 0.076 Uiso 1 1 calc R U . . .
C50 C -0.3045(4) 0.5135(4) 0.4826(3) 0.0524(11) Uani 1 1 d . . . . .
H50A H -0.3238 0.4815 0.5344 0.079 Uiso 1 1 calc R U . . .
H50B H -0.3620 0.5567 0.4667 0.079 Uiso 1 1 calc R U . . .
H50C H -0.2246 0.5659 0.5000 0.079 Uiso 1 1 calc R U . . .
N1 N 0.0723(2) 0.2031(2) 0.46741(18) 0.0274(7) Uani 1 1 d . . . . .
N2 N 0.4204(3) 0.0323(3) 0.2076(2) 0.0386(8) Uani 1 1 d . . . . .
N3 N 0.3320(3) -0.1463(3) 0.2393(2) 0.0380(8) Uani 1 1 d . . . . .
N4 N 0.4911(3) -0.1342(3) 0.1562(2) 0.0418(8) Uani 1 1 d . . . . .
C51 C -0.0338(5) 0.2985(7) 0.8803(5) 0.0630(18) Uani 0.654(10) 1 d D . P A 1
H51A H -0.0240 0.3115 0.9474 0.095 Uiso 0.654(10) 1 calc R U P A 1
H51B H -0.0605 0.2149 0.8512 0.095 Uiso 0.654(10) 1 calc R U P A 1
H51C H -0.0929 0.3370 0.8586 0.095 Uiso 0.654(10) 1 calc R U P A 1
C52 C 0.1157(7) 0.4793(5) 0.8807(4) 0.0630(18) Uani 0.654(10) 1 d D . P A 1
H52A H 0.0634 0.5063 0.8390 0.095 Uiso 0.654(10) 1 calc R U P A 1
H52B H 0.1982 0.5087 0.8753 0.095 Uiso 0.654(10) 1 calc R U P A 1
H52C H 0.1062 0.5080 0.9442 0.095 Uiso 0.654(10) 1 calc R U P A 1
C53 C 0.1804(6) 0.3108(7) 0.9144(4) 0.0630(18) Uani 0.654(10) 1 d D . P A 1
H53A H 0.1837 0.3444 0.9799 0.095 Uiso 0.654(10) 1 calc R U P A 1
H53B H 0.2577 0.3388 0.8984 0.095 Uiso 0.654(10) 1 calc R U P A 1
H53C H 0.1605 0.2259 0.9019 0.095 Uiso 0.654(10) 1 calc R U P A 1
C51' C 0.0141(16) 0.4445(13) 0.8722(10) 0.113(6) Uani 0.346(10) 1 d D . P A 2
H51D H 0.0280 0.4814 0.9383 0.169 Uiso 0.346(10) 1 calc R U P A 2
H51E H -0.0709 0.4092 0.8495 0.169 Uiso 0.346(10) 1 calc R U P A 2
H51F H 0.0418 0.5032 0.8393 0.169 Uiso 0.346(10) 1 calc R U P A 2
C52' C 0.2028(8) 0.3951(17) 0.9170(9) 0.113(6) Uani 0.346(10) 1 d D . P A 2
H52D H 0.1929 0.4179 0.9811 0.169 Uiso 0.346(10) 1 calc R U P A 2
H52E H 0.2469 0.4629 0.8999 0.169 Uiso 0.346(10) 1 calc R U P A 2
H52F H 0.2467 0.3350 0.9103 0.169 Uiso 0.346(10) 1 calc R U P A 2
C53' C 0.0103(16) 0.2440(10) 0.8817(10) 0.113(6) Uani 0.346(10) 1 d D . P A 2
H53D H 0.0556 0.1855 0.8822 0.169 Uiso 0.346(10) 1 calc R U P A 2
H53E H -0.0640 0.2101 0.8368 0.169 Uiso 0.346(10) 1 calc R U P A 2
H53F H -0.0075 0.2697 0.9431 0.169 Uiso 0.346(10) 1 calc R U P A 2

loop_
_atom_site_aniso_label
_atom_site_aniso_U_11
_atom_site_aniso_U_22
_atom_site_aniso_U_33
_atom_site_aniso_U_23
_atom_site_aniso_U_13
_atom_site_aniso_U_12
C1 0.031(2) 0.0251(18) 0.037(2) 0.0045(15) 0.0064(17) 0.0040(16)
C2 0.033(2) 0.0317(19) 0.032(2) 0.0028(15) 0.0119(16) 0.0094(17)
C3 0.0293(19) 0.0266(18) 0.0286(19) 0.0044(14) 0.0083(15) 0.0036(16)
C4 0.0289(19) 0.0273(18) 0.0290(19) 0.0045(14) 0.0087(16) 0.0051(16)
C5 0.029(2) 0.0353(19) 0.030(2) 0.0061(15) 0.0141(16) 0.0050(17)
C6 0.047(2) 0.0307(19) 0.029(2) 0.0057(16) 0.0137(18) 0.0026(18)
C7 0.042(2) 0.037(2) 0.0257(19) 0.0108(16) 0.0052(17) 0.0093(18)
C8 0.039(2) 0.0245(17) 0.0298(19) 0.0092(14) 0.0101(17) 0.0093(17)
C9 0.031(2) 0.0232(17) 0.0271(18) 0.0067(14) 0.0115(16) 0.0013(16)
C10 0.030(2) 0.0254(17) 0.0292(19) 0.0041(14) 0.0085(16) 0.0067(16)
C11 0.032(2) 0.0312(19) 0.0284(19) 0.0026(15) 0.0055(16) 0.0065(17)
C12 0.036(2) 0.0353(19) 0.0253(19) 0.0053(15) 0.0054(16) 0.0089(18)
C13 0.0251(19) 0.0317(18) 0.0245(18) 0.0012(14) 0.0074(15) 0.0081(16)
C14 0.030(2) 0.0260(18) 0.0323(19) 0.0013(15) 0.0112(16) 0.0027(16)
C15 0.034(2) 0.034(2) 0.036(2) 0.0072(16) 0.0094(17) 0.0054(17)
C16 0.031(2) 0.0310(19) 0.0287(19) 0.0000(15) 0.0049(16) 0.0108(17)
C17 0.037(2) 0.0265(18) 0.034(2) 0.0010(15) 0.0076(17) 0.0059(17)
C18 0.031(2) 0.0302(19) 0.033(2) 0.0059(15) 0.0084(16) 0.0056(17)
C19 0.031(2) 0.035(2) 0.030(2) 0.0011(16) 0.0020(16) 0.0094(17)
C20 0.032(2) 0.046(2) 0.029(2) -0.0043(17) 0.0004(17) 0.0100(19)
C21 0.033(2) 0.043(2) 0.037(2) -0.0024(17) 0.0038(18) 0.0138(19)
C22 0.040(2) 0.044(2) 0.030(2) 0.0089(17) 0.0061(17) 0.0134(19)
C23 0.062(3) 0.054(3) 0.032(2) 0.0112(19) 0.017(2) 0.016(2)
C24 0.078(3) 0.070(3) 0.035(2) 0.017(2) 0.020(2) 0.023(3)
C25 0.070(3) 0.088(4) 0.029(2) 0.002(2) 0.011(2) 0.032(3)
C26 0.060(3) 0.055(3) 0.035(2) -0.009(2) 0.007(2) 0.016(2)
C27 0.052(3) 0.044(2) 0.028(2) 0.0004(17) 0.0046(18) 0.012(2)
C28 0.038(2) 0.0289(18) 0.0252(18) 0.0064(14) 0.0043(16) 0.0088(17)
C29 0.038(2) 0.033(2) 0.044(2) 0.0083(17) 0.0096(18) 0.0081(18)
C30 0.038(2) 0.052(3) 0.047(2) 0.005(2) 0.013(2) 0.011(2)
C31 0.048(3) 0.054(3) 0.038(2) 0.0086(19) 0.0040(19) 0.028(2)
C32 0.070(3) 0.042(2) 0.050(3) 0.019(2) 0.013(2) 0.025(2)
C33 0.042(2) 0.040(2) 0.050(2) 0.0167(18) 0.018(2) 0.012(2)
C34 0.029(2) 0.054(2) 0.028(2) -0.0052(17) 0.0049(17) 0.0046(19)
C35 0.051(3) 0.054(3) 0.047(3) 0.001(2) 0.024(2) 0.001(2)
C36 0.062(3) 0.068(3) 0.047(3) 0.009(2) 0.020(2) 0.001(3)
C37 0.047(3) 0.095(4) 0.045(3) 0.020(3) 0.013(2) -0.001(3)
C38 0.043(3) 0.115(5) 0.057(3) 0.021(3) 0.024(2) 0.028(3)
C39 0.039(2) 0.082(3) 0.057(3) 0.018(2) 0.023(2) 0.024(2)
C40 0.036(2) 0.043(2) 0.042(2) -0.0028(18) 0.0009(19) 0.015(2)
C41 0.050(3) 0.046(2) 0.061(3) 0.002(2) 0.015(2) 0.015(2)
C42 0.071(3) 0.044(3) 0.079(4) 0.009(2) 0.011(3) 0.016(3)
C43 0.069(3) 0.041(2) 0.078(4) 0.004(2) 0.004(3) 0.026(3)
C44 0.067(3) 0.056(3) 0.078(4) 0.006(3) 0.020(3) 0.034(3)
C45 0.057(3) 0.050(3) 0.058(3) 0.003(2) 0.015(2) 0.026(2)
C46 0.031(2) 0.0308(19) 0.043(2) 0.0090(16) 0.0103(17) 0.0083(17)
C47 0.059(3) 0.045(2) 0.030(2) 0.0107(18) 0.014(2) 0.012(2)
C48 0.035(2) 0.040(2) 0.096(4) 0.017(2) 0.010(2) 0.011(2)
C49 0.054(3) 0.051(3) 0.052(3) 0.018(2) 0.010(2) 0.020(2)
C50 0.056(3) 0.050(2) 0.055(3) 0.007(2) 0.007(2) 0.030(2)
N1 0.0278(16) 0.0296(15) 0.0249(15) 0.0039(12) 0.0089(12) 0.0082(13)
N2 0.0393(19) 0.0387(17) 0.0362(18) 0.0026(14) 0.0132(15) 0.0102(16)
N3 0.0326(18) 0.0371(17) 0.0410(18) -0.0008(14) 0.0053(15) 0.0136(15)
N4 0.0380(19) 0.048(2) 0.0363(18) -0.0001(15) 0.0071(15) 0.0152(17)
C51 0.066(3) 0.086(4) 0.032(2) 0.005(2) 0.021(2) 0.012(3)
C52 0.066(3) 0.086(4) 0.032(2) 0.005(2) 0.021(2) 0.012(3)
C53 0.066(3) 0.086(4) 0.032(2) 0.005(2) 0.021(2) 0.012(3)
C51' 0.111(10) 0.168(12) 0.033(5) -0.019(6) 0.026(6) 0.018(9)
C52' 0.111(10) 0.168(12) 0.033(5) -0.019(6) 0.026(6) 0.018(9)
C53' 0.111(10) 0.168(12) 0.033(5) -0.019(6) 0.026(6) 0.018(9)

loop_
_atom_type_symbol
_atom_type_description
_atom_type_scat_dispersion_real
_atom_type_scat_dispersion_imag
_atom_type_scat_source
C C 0.0033 0.0016 'International Tables Vol C Tables 4.2.6.8 and 6.1.1.4'
H H 0.0000 0.0000 'International Tables Vol C Tables 4.2.6.8 and 6.1.1.4'
N N 0.0061 0.0033 'International Tables Vol C Tables 4.2.6.8 and 6.1.1.4'

loop_
_geom_angle_atom_site_label_1
_geom_angle_atom_site_label_2
_geom_angle_atom_site_label_3
_geom_angle
_geom_angle_site_symmetry_1
_geom_angle_site_symmetry_3
_geom_angle_publ_flag
C2 C1 C12 116.9(3) . . ?
C2 C1 C46 122.4(3) . . ?
C12 C1 C46 120.6(3) . . ?
C1 C2 C3 120.7(3) . . ?
C1 C2 H2 119.6 . . ?
C3 C2 H2 119.6 . . ?
C2 C3 C10 121.4(3) . . ?
C2 C3 C4 131.0(3) . . ?
C10 C3 C4 107.6(3) . . ?
C5 C4 C9 120.6(3) . . ?
C5 C4 C3 132.0(3) . . ?
C9 C4 C3 107.4(3) . . ?
C6 C5 C4 120.1(3) . . ?
C6 C5 H5 120.0 . . ?
C4 C5 H5 120.0 . . ?
C5 C6 C7 117.7(3) . . ?
C5 C6 C47 121.3(3) . . ?
C7 C6 C47 121.0(3) . . ?
C8 C7 C6 124.9(3) . . ?
C8 C7 H7 117.6 . . ?
C6 C7 H7 117.6 . . ?
C7 C8 C9 115.9(3) . . ?
C7 C8 C28 116.8(3) . . ?
C9 C8 C28 127.3(3) . . ?
N1 C9 C8 130.7(3) . . ?
N1 C9 C4 108.4(3) . . ?
C8 C9 C4 120.8(3) . . ?
N1 C10 C11 132.2(3) . . ?
N1 C10 C3 108.4(3) . . ?
C11 C10 C3 119.3(3) . . ?
C12 C11 C10 117.0(3) . . ?
C12 C11 C22 118.3(3) . . ?
C10 C11 C22 124.6(3) . . ?
C11 C12 C1 124.7(3) . . ?
C11 C12 H12 117.7 . . ?
C1 C12 H12 117.7 . . ?
C14 C13 C18 119.9(3) . . ?
C14 C13 N1 120.2(3) . . ?
C18 C13 N1 119.8(3) . . ?
C13 C14 C15 120.3(3) . . ?
C13 C14 H14 119.9 . . ?
C15 C14 H14 119.9 . . ?
C14 C15 C16 120.1(3) . . ?
C14 C15 H15 119.9 . . ?
C16 C15 H15 119.9 . . ?
C17 C16 C15 119.0(3) . . ?
C17 C16 C19 121.7(3) . . ?
C15 C16 C19 119.3(3) . . ?
C16 C17 C18 120.4(3) . . ?
C16 C17 H17 119.8 . . ?
C18 C17 H17 119.8 . . ?
C17 C18 C13 120.2(3) . . ?
C17 C18 H18 119.9 . . ?
C13 C18 H18 119.9 . . ?
N2 C19 N3 125.6(3) . . ?
N2 C19 C16 117.2(3) . . ?
N3 C19 C16 117.1(3) . . ?
N4 C20 N2 124.6(3) . . ?
N4 C20 C34 118.5(3) . . ?
N2 C20 C34 116.9(3) . . ?
N3 C21 N4 125.7(3) . . ?
N3 C21 C40 116.8(3) . . ?
N4 C21 C40 117.5(3) . . ?
C23 C22 C27 118.6(3) . . ?
C23 C22 C11 116.4(3) . . ?
C27 C22 C11 125.0(3) . . ?
C22 C23 C24 120.4(4) . . ?
C22 C23 H23 119.8 . . ?
C24 C23 H23 119.8 . . ?
C25 C24 C23 120.2(4) . . ?
C25 C24 H24 119.9 . . ?
C23 C24 H24 119.9 . . ?
C24 C25 C26 119.4(4) . . ?
C24 C25 H25 120.3 . . ?
C26 C25 H25 120.3 . . ?
C27 C26 C25 119.5(4) . . ?
C27 C26 H26 120.3 . . ?
C25 C26 H26 120.3 . . ?
C26 C27 C22 121.9(4) . . ?
C26 C27 H27 119.0 . . ?
C22 C27 H27 119.0 . . ?
C33 C28 C29 117.2(3) . . ?
C33 C28 C8 120.4(3) . . ?
C29 C28 C8 122.2(3) . . ?
C30 C29 C28 121.0(3) . . ?
C30 C29 H29 119.5 . . ?
C28 C29 H29 119.5 . . ?
C31 C30 C29 120.3(4) . . ?
C31 C30 H30 119.8 . . ?
C29 C30 H30 119.8 . . ?
C32 C31 C30 119.8(4) . . ?
C32 C31 H31 120.1 . . ?
C30 C31 H31 120.1 . . ?
C33 C32 C31 119.3(4) . . ?
C33 C32 H32 120.3 . . ?
C31 C32 H32 120.3 . . ?
C32 C33 C28 122.3(4) . . ?
C32 C33 H33 118.8 . . ?
C28 C33 H33 118.8 . . ?
C39 C34 C35 119.4(4) . . ?
C39 C34 C20 119.9(4) . . ?
C35 C34 C20 120.6(3) . . ?
C36 C35 C34 120.6(4) . . ?
C36 C35 H35 119.7 . . ?
C34 C35 H35 119.7 . . ?
C35 C36 C37 121.1(5) . . ?
C35 C36 H36 119.5 . . ?
C37 C36 H36 119.5 . . ?
C38 C37 C36 118.6(4) . . ?
C38 C37 H37 120.7 . . ?
C36 C37 H37 120.7 . . ?
C37 C38 C39 121.6(4) . . ?
C37 C38 H38 119.2 . . ?
C39 C38 H38 119.2 . . ?
C34 C39 C38 118.6(4) . . ?
C34 C39 H39 120.7 . . ?
C38 C39 H39 120.7 . . ?
C41 C40 C45 119.1(4) . . ?
C41 C40 C21 120.7(3) . . ?
C45 C40 C21 120.2(4) . . ?
C40 C41 C42 120.9(4) . . ?
C40 C41 H41 119.5 . . ?
C42 C41 H41 119.5 . . ?
C43 C42 C41 118.9(4) . . ?
C43 C42 H42 120.5 . . ?
C41 C42 H42 120.5 . . ?
C44 C43 C42 120.7(4) . . ?
C44 C43 H43 119.7 . . ?
C42 C43 H43 119.7 . . ?
C43 C44 C45 120.4(4) . . ?
C43 C44 H44 119.8 . . ?
C45 C44 H44 119.8 . . ?
C44 C45 C40 120.0(4) . . ?
C44 C45 H45 120.0 . . ?
C40 C45 H45 120.0 . . ?
C1 C46 C49 113.2(3) . . ?
C1 C46 C48 108.9(3) . . ?
C49 C46 C48 108.2(3) . . ?
C1 C46 C50 110.9(3) . . ?
C49 C46 C50 106.6(3) . . ?
C48 C46 C50 108.9(3) . . ?
C51 C47 C52 111.6(4) . . ?
C52' C47 C53' 111.0(7) . . ?
C52' C47 C6 117.1(6) . . ?
C51 C47 C6 111.1(4) . . ?
C52 C47 C6 109.2(3) . . ?
C53' C47 C6 104.2(6) . . ?
C52' C47 C51' 107.6(6) . . ?
C53' C47 C51' 105.8(6) . . ?
C6 C47 C51' 110.6(6) . . ?
C51 C47 C53 106.8(4) . . ?
C52 C47 C53 107.0(4) . . ?
C6 C47 C53 111.1(4) . . ?
C46 C48 H48A 109.5 . . ?
C46 C48 H48B 109.5 . . ?
H48A C48 H48B 109.5 . . ?
C46 C48 H48C 109.5 . . ?
H48A C48 H48C 109.5 . . ?
H48B C48 H48C 109.5 . . ?
C46 C49 H49A 109.5 . . ?
C46 C49 H49B 109.5 . . ?
H49A C49 H49B 109.5 . . ?
C46 C49 H49C 109.5 . . ?
H49A C49 H49C 109.5 . . ?
H49B C49 H49C 109.5 . . ?
C46 C50 H50A 109.5 . . ?
C46 C50 H50B 109.5 . . ?
H50A C50 H50B 109.5 . . ?
C46 C50 H50C 109.5 . . ?
H50A C50 H50C 109.5 . . ?
H50B C50 H50C 109.5 . . ?
C10 N1 C9 108.2(3) . . ?
C10 N1 C13 125.7(3) . . ?
C9 N1 C13 126.1(3) . . ?
C19 N2 C20 115.1(3) . . ?
C19 N3 C21 114.1(3) . . ?
C20 N4 C21 114.8(3) . . ?
C47 C51 H51A 109.5 . . ?
C47 C51 H51B 109.5 . . ?
H51A C51 H51B 109.5 . . ?
C47 C51 H51C 109.5 . . ?
H51A C51 H51C 109.5 . . ?
H51B C51 H51C 109.5 . . ?
C47 C52 H52A 109.5 . . ?
C47 C52 H52B 109.5 . . ?
H52A C52 H52B 109.5 . . ?
C47 C52 H52C 109.5 . . ?
H52A C52 H52C 109.5 . . ?
H52B C52 H52C 109.5 . . ?
C47 C53 H53A 109.5 . . ?
C47 C53 H53B 109.5 . . ?
H53A C53 H53B 109.5 . . ?
C47 C53 H53C 109.5 . . ?
H53A C53 H53C 109.5 . . ?
H53B C53 H53C 109.5 . . ?
C47 C51' H51D 109.5 . . ?
C47 C51' H51E 109.5 . . ?
H51D C51' H51E 109.5 . . ?
C47 C51' H51F 109.5 . . ?
H51D C51' H51F 109.5 . . ?
H51E C51' H51F 109.5 . . ?
C47 C52' H52D 109.5 . . ?
C47 C52' H52E 109.5 . . ?
H52D C52' H52E 109.5 . . ?
C47 C52' H52F 109.5 . . ?
H52D C52' H52F 109.5 . . ?
H52E C52' H52F 109.5 . . ?
C47 C53' H53D 109.5 . . ?
C47 C53' H53E 109.5 . . ?
H53D C53' H53E 109.5 . . ?
C47 C53' H53F 109.5 . . ?
H53D C53' H53F 109.5 . . ?
H53E C53' H53F 109.5 . . ?

loop_
_geom_bond_atom_site_label_1
_geom_bond_atom_site_label_2
_geom_bond_distance
_geom_bond_site_symmetry_2
_geom_bond_publ_flag
C1 C2 1.384(5) . ?
C1 C12 1.408(4) . ?
C1 C46 1.521(5) . ?
C2 C3 1.391(5) . ?
C2 H2 0.9500 . ?
C3 C10 1.412(4) . ?
C3 C4 1.431(5) . ?
C4 C5 1.403(4) . ?
C4 C9 1.413(4) . ?
C5 C6 1.387(5) . ?
C5 H5 0.9500 . ?
C6 C7 1.402(5) . ?
C6 C47 1.525(5) . ?
C7 C8 1.401(5) . ?
C7 H7 0.9500 . ?
C8 C9 1.405(5) . ?
C8 C28 1.468(5) . ?
C9 N1 1.409(4) . ?
C10 N1 1.405(4) . ?
C10 C11 1.409(5) . ?
C11 C12 1.392(5) . ?
C11 C22 1.509(5) . ?
C12 H12 0.9500 . ?
C13 C14 1.365(4) . ?
C13 C18 1.387(4) . ?
C13 N1 1.435(4) . ?
C14 C15 1.385(4) . ?
C14 H14 0.9500 . ?
C15 C16 1.400(4) . ?
C15 H15 0.9500 . ?
C16 C17 1.379(5) . ?
C16 C19 1.496(4) . ?
C17 C18 1.380(4) . ?
C17 H17 0.9500 . ?
C18 H18 0.9500 . ?
C19 N2 1.331(4) . ?
C19 N3 1.341(4) . ?
C20 N4 1.338(5) . ?
C20 N2 1.346(4) . ?
C20 C34 1.484(5) . ?
C21 N3 1.339(4) . ?
C21 N4 1.342(5) . ?
C21 C40 1.484(5) . ?
C22 C23 1.376(5) . ?
C22 C27 1.378(5) . ?
C23 C24 1.394(5) . ?
C23 H23 0.9500 . ?
C24 C25 1.373(6) . ?
C24 H24 0.9500 . ?
C25 C26 1.395(6) . ?
C25 H25 0.9500 . ?
C26 C27 1.366(5) . ?
C26 H26 0.9500 . ?
C27 H27 0.9500 . ?
C28 C33 1.386(5) . ?
C28 C29 1.387(5) . ?
C29 C30 1.378(5) . ?
C29 H29 0.9500 . ?
C30 C31 1.378(5) . ?
C30 H30 0.9500 . ?
C31 C32 1.373(6) . ?
C31 H31 0.9500 . ?
C32 C33 1.374(5) . ?
C32 H32 0.9500 . ?
C33 H33 0.9500 . ?
C34 C39 1.380(5) . ?
C34 C35 1.385(6) . ?
C35 C36 1.368(6) . ?
C35 H35 0.9500 . ?
C36 C37 1.368(6) . ?
C36 H36 0.9500 . ?
C37 C38 1.371(7) . ?
C37 H37 0.9500 . ?
C38 C39 1.400(6) . ?
C38 H38 0.9500 . ?
C39 H39 0.9500 . ?
C40 C41 1.379(6) . ?
C40 C45 1.394(5) . ?
C41 C42 1.392(6) . ?
C41 H41 0.9500 . ?
C42 C43 1.390(6) . ?
C42 H42 0.9500 . ?
C43 C44 1.361(6) . ?
C43 H43 0.9500 . ?
C44 C45 1.387(6) . ?
C44 H44 0.9500 . ?
C45 H45 0.9500 . ?
C46 C49 1.521(5) . ?
C46 C48 1.532(5) . ?
C46 C50 1.536(5) . ?
C47 C52' 1.497(8) . ?
C47 C51 1.512(6) . ?
C47 C52 1.509(6) . ?
C47 C53' 1.533(8) . ?
C47 C51' 1.567(8) . ?
C47 C53 1.563(6) . ?
C48 H48A 0.9800 . ?
C48 H48B 0.9800 . ?
C48 H48C 0.9800 . ?
C49 H49A 0.9800 . ?
C49 H49B 0.9800 . ?
C49 H49C 0.9800 . ?
C50 H50A 0.9800 . ?
C50 H50B 0.9800 . ?
C50 H50C 0.9800 . ?
C51 H51A 0.9800 . ?
C51 H51B 0.9800 . ?
C51 H51C 0.9800 . ?
C52 H52A 0.9800 . ?
C52 H52B 0.9800 . ?
C52 H52C 0.9800 . ?
C53 H53A 0.9800 . ?
C53 H53B 0.9800 . ?
C53 H53C 0.9800 . ?
C51' H51D 0.9800 . ?
C51' H51E 0.9800 . ?
C51' H51F 0.9800 . ?
C52' H52D 0.9800 . ?
C52' H52E 0.9800 . ?
C52' H52F 0.9800 . ?
C53' H53D 0.9800 . ?
C53' H53E 0.9800 . ?
C53' H53F 0.9800 . ?

loop_
_geom_torsion_atom_site_label_1
_geom_torsion_atom_site_label_2
_geom_torsion_atom_site_label_3
_geom_torsion_atom_site_label_4
_geom_torsion
_geom_torsion_site_symmetry_1
_geom_torsion_site_symmetry_2
_geom_torsion_site_symmetry_3
_geom_torsion_site_symmetry_4
_geom_torsion_publ_flag
C12 C1 C2 C3 -0.1(5) . . . . ?
C46 C1 C2 C3 177.9(3) . . . . ?
C1 C2 C3 C10 -0.6(5) . . . . ?
C1 C2 C3 C4 178.9(3) . . . . ?
C2 C3 C4 C5 -1.4(6) . . . . ?
C10 C3 C4 C5 178.2(3) . . . . ?
C2 C3 C4 C9 179.5(3) . . . . ?
C10 C3 C4 C9 -0.9(4) . . . . ?
C9 C4 C5 C6 -0.3(5) . . . . ?
C3 C4 C5 C6 -179.3(4) . . . . ?
C4 C5 C6 C7 0.0(5) . . . . ?
C4 C5 C6 C47 177.4(3) . . . . ?
C5 C6 C7 C8 0.4(5) . . . . ?
C47 C6 C7 C8 -176.9(3) . . . . ?
C6 C7 C8 C9 -0.5(5) . . . . ?
C6 C7 C8 C28 -179.8(3) . . . . ?
C7 C8 C9 N1 178.9(3) . . . . ?
C28 C8 C9 N1 -2.0(6) . . . . ?
C7 C8 C9 C4 0.3(5) . . . . ?
C28 C8 C9 C4 179.4(3) . . . . ?
C5 C4 C9 N1 -178.8(3) . . . . ?
C3 C4 C9 N1 0.4(4) . . . . ?
C5 C4 C9 C8 0.1(5) . . . . ?
C3 C4 C9 C8 179.3(3) . . . . ?
C2 C3 C10 N1 -179.3(3) . . . . ?
C4 C3 C10 N1 1.0(4) . . . . ?
C2 C3 C10 C11 1.8(5) . . . . ?
C4 C3 C10 C11 -177.9(3) . . . . ?
N1 C10 C11 C12 179.3(3) . . . . ?
C3 C10 C11 C12 -2.0(5) . . . . ?
N1 C10 C11 C22 -4.8(6) . . . . ?
C3 C10 C11 C22 173.8(3) . . . . ?
C10 C11 C12 C1 1.3(5) . . . . ?
C22 C11 C12 C1 -174.8(3) . . . . ?
C2 C1 C12 C11 -0.2(5) . . . . ?
C46 C1 C12 C11 -178.3(3) . . . . ?
C18 C13 C14 C15 0.7(5) . . . . ?
N1 C13 C14 C15 -179.0(3) . . . . ?
C13 C14 C15 C16 -1.0(5) . . . . ?
C14 C15 C16 C17 0.2(5) . . . . ?
C14 C15 C16 C19 -177.0(3) . . . . ?
C15 C16 C17 C18 0.9(5) . . . . ?
C19 C16 C17 C18 178.0(3) . . . . ?
C16 C17 C18 C13 -1.3(5) . . . . ?
C14 C13 C18 C17 0.5(5) . . . . ?
N1 C13 C18 C17 -179.8(3) . . . . ?
C17 C16 C19 N2 -175.6(3) . . . . ?
C15 C16 C19 N2 1.5(5) . . . . ?
C17 C16 C19 N3 3.0(5) . . . . ?
C15 C16 C19 N3 -179.8(3) . . . . ?
C12 C11 C22 C23 61.7(5) . . . . ?
C10 C11 C22 C23 -114.1(4) . . . . ?
C12 C11 C22 C27 -117.8(4) . . . . ?
C10 C11 C22 C27 66.4(5) . . . . ?
C27 C22 C23 C24 -2.2(6) . . . . ?
C11 C22 C23 C24 178.3(4) . . . . ?
C22 C23 C24 C25 0.8(7) . . . . ?
C23 C24 C25 C26 1.5(8) . . . . ?
C24 C25 C26 C27 -2.5(7) . . . . ?
C25 C26 C27 C22 1.1(7) . . . . ?
C23 C22 C27 C26 1.2(6) . . . . ?
C11 C22 C27 C26 -179.3(4) . . . . ?
C7 C8 C28 C33 73.7(4) . . . . ?
C9 C8 C28 C33 -105.4(4) . . . . ?
C7 C8 C28 C29 -100.9(4) . . . . ?
C9 C8 C28 C29 79.9(5) . . . . ?
C33 C28 C29 C30 -1.4(5) . . . . ?
C8 C28 C29 C30 173.5(4) . . . . ?
C28 C29 C30 C31 1.6(6) . . . . ?
C29 C30 C31 C32 -0.9(6) . . . . ?
C30 C31 C32 C33 -0.2(6) . . . . ?
C31 C32 C33 C28 0.4(6) . . . . ?
C29 C28 C33 C32 0.3(6) . . . . ?
C8 C28 C33 C32 -174.6(4) . . . . ?
N4 C20 C34 C39 -4.7(6) . . . . ?
N2 C20 C34 C39 175.3(4) . . . . ?
N4 C20 C34 C35 173.8(4) . . . . ?
N2 C20 C34 C35 -6.2(5) . . . . ?
C39 C34 C35 C36 -0.1(7) . . . . ?
C20 C34 C35 C36 -178.5(4) . . . . ?
C34 C35 C36 C37 -0.4(7) . . . . ?
C35 C36 C37 C38 0.6(7) . . . . ?
C36 C37 C38 C39 -0.5(7) . . . . ?
C35 C34 C39 C38 0.2(6) . . . . ?
C20 C34 C39 C38 178.7(4) . . . . ?
C37 C38 C39 C34 0.1(7) . . . . ?
N3 C21 C40 C41 -11.9(6) . . . . ?
N4 C21 C40 C41 169.1(4) . . . . ?
N3 C21 C40 C45 169.7(4) . . . . ?
N4 C21 C40 C45 -9.3(6) . . . . ?
C45 C40 C41 C42 -1.0(7) . . . . ?
C21 C40 C41 C42 -179.4(4) . . . . ?
C40 C41 C42 C43 0.2(7) . . . . ?
C41 C42 C43 C44 0.0(8) . . . . ?
C42 C43 C44 C45 0.7(8) . . . . ?
C43 C44 C45 C40 -1.5(7) . . . . ?
C41 C40 C45 C44 1.7(7) . . . . ?
C21 C40 C45 C44 -179.9(4) . . . . ?
C2 C1 C46 C49 150.4(3) . . . . ?
C12 C1 C46 C49 -31.6(5) . . . . ?
C2 C1 C46 C48 -89.2(4) . . . . ?
C12 C1 C46 C48 88.8(4) . . . . ?
C2 C1 C46 C50 30.6(5) . . . . ?
C12 C1 C46 C50 -151.4(3) . . . . ?
C5 C6 C47 C52' -138.0(10) . . . . ?
C7 C6 C47 C52' 39.3(10) . . . . ?
C5 C6 C47 C51 62.2(5) . . . . ?
C7 C6 C47 C51 -120.5(5) . . . . ?
C5 C6 C47 C52 -61.3(5) . . . . ?
C7 C6 C47 C52 116.0(5) . . . . ?
C5 C6 C47 C53' 99.0(9) . . . . ?
C7 C6 C47 C53' -83.7(9) . . . . ?
C5 C6 C47 C51' -14.2(9) . . . . ?
C7 C6 C47 C51' 163.0(9) . . . . ?
C5 C6 C47 C53 -179.1(4) . . . . ?
C7 C6 C47 C53 -1.8(5) . . . . ?
C11 C10 N1 C9 177.9(3) . . . . ?
C3 C10 N1 C9 -0.8(4) . . . . ?
C11 C10 N1 C13 -0.1(6) . . . . ?
C3 C10 N1 C13 -178.8(3) . . . . ?
C8 C9 N1 C10 -178.5(3) . . . . ?
C4 C9 N1 C10 0.2(3) . . . . ?
C8 C9 N1 C13 -0.5(5) . . . . ?
C4 C9 N1 C13 178.2(3) . . . . ?
C14 C13 N1 C10 66.4(4) . . . . ?
C18 C13 N1 C10 -113.3(4) . . . . ?
C14 C13 N1 C9 -111.3(4) . . . . ?
C18 C13 N1 C9 69.0(4) . . . . ?
N3 C19 N2 C20 -2.9(6) . . . . ?
C16 C19 N2 C20 175.6(3) . . . . ?
N4 C20 N2 C19 -0.8(5) . . . . ?
C34 C20 N2 C19 179.2(3) . . . . ?
N2 C19 N3 C21 4.4(5) . . . . ?
C16 C19 N3 C21 -174.1(3) . . . . ?
N4 C21 N3 C19 -2.5(5) . . . . ?
C40 C21 N3 C19 178.5(3) . . . . ?
N2 C20 N4 C21 2.4(6) . . . . ?
C34 C20 N4 C21 -177.6(3) . . . . ?
N3 C21 N4 C20 -0.6(6) . . . . ?
C40 C21 N4 C20 178.4(3) . . . . ?
